data_2108251
loop_
_publ_author_name
'Bell, Anthony M. T.'
'Henderson, C. Michael B.'

_publ_section_title
;
 Crystal structures of K~2~[<i>X</i>Si~5~O~12~] (<i>X</i> = Fe^2+^, Co,
 Zn) and Rb~2~[<i>X</i>Si~5~O~12~] (<i>X</i> = Mn) leucites: comparison of
 monoclinic <i>P</i>2~1~/<i>c</i> and <i>Ia</i>{\/overline 3}<i>d</i>
 polymorph structures and inverse relationship between tetrahedral cation
 (<i>T</i> = Si and <i>X</i>)---O bond distances and intertetrahedral
 <i>T</i>---O---<i>T</i> angles
;
_journal_coeditor_code PS5069
_journal_issue 3
_journal_name_full 'Acta Crystallographica Section B'
_journal_page_first
;
;
_journal_paper_doi 10.1107/S2052520618004092
_journal_volume 74
_journal_year 2018
_chemical_formula_moiety
;
K2 Co1 Si5 O12
;
_chemical_formula_structural
;
K2 Co1 Si5 O12
;
_chemical_formula_sum 'Co K2 O12 Si5'
_chemical_formula_weight 469.553
_chemical_name_common 'potassium cobalt silicon oxide'
_space_group_IT_number 230
_symmetry_cell_setting cubic
_symmetry_space_group_name_Hall '-I 4bd 2c 3'
_symmetry_space_group_name_H-M 'I a -3 d'
_cell_angle_alpha 90.00000
_cell_angle_beta 90.00000
_cell_angle_gamma 90.00000
_cell_formula_units_Z 8
_cell_length_a 13.3767(3)
_cell_length_b 13.3767(3)
_cell_length_c 13.3767(3)
_cell_measurement_temperature 293
_cell_volume 2393.57(9)
_computing_data_collection 'X'Pert Data Collector (PANalytical, 2006)'
_computing_molecular_graphics 'VESTA (Momma & Izumi, 2008)'
_computing_publication_material 'publCIF (Westrip, 2010)'
_computing_structure_refinement 'FULLPROF (Rodriguez-Carvajal, 2001)'
_diffrn_ambient_temperature 293
_diffrn_detector 'PANalytical PIXcel-3D detector'
_diffrn_measurement_device_type 'PANalytical Empyrean'
_diffrn_radiation_type 'Co K\a'
_diffrn_radiation_wavelength 1.79026
_diffrn_source 'X-ray tube'
_diffrn_source_target Co
_exptl_crystal_density_diffrn 2.606
_exptl_crystal_density_method 'not measured'
_pd_char_colour 'dark blue'
_pd_instr_location ' 'PANalytical Empyrean, MERI, Sheffield Hallam University''
_pd_meas_2theta_range_inc 0.013130
_pd_meas_2theta_range_max 99.99345
_pd_meas_2theta_range_min 18.00797
_pd_meas_number_of_points 6245
_pd_meas_scan_method cont
_pd_prep_pressure 100
_pd_prep_temperature 873
_pd_proc_2theta_range_inc 0.013130
_pd_proc_2theta_range_max 100.2625
_pd_proc_2theta_range_min 18.2770
_pd_proc_ls_background_function 'linear interpolation'
_pd_proc_ls_profile_function 'T-C-H Pseudo-Voigt'
_pd_proc_ls_prof_R_factor 0.6444
_pd_proc_ls_prof_wR_expected 0.7218
_pd_proc_ls_prof_wR_factor 0.8335
_pd_proc_wavelength 1.789190
_pd_spec_mounting 'flat plate'
_pd_spec_mount_mode reflection
_pd_spec_shape irregular
_pd_spec_size_axial 10
_pd_spec_size_equat 5
_pd_spec_size_thick 0.1
_refine_ls_goodness_of_fit_all 1.1548
_refine_ls_number_parameters 57
_refine_ls_number_reflns 146
_refine_ls_number_restraints 0
_refine_ls_R_I_factor 8.1583
_cod_data_source_file ps5069sup1.cif
_cod_data_source_block VI
_cod_original_cell_volume 2393.57(10)
_cod_original_formula_sum
;
Co1 K2 O12 Si5
;
_cod_database_code 2108251
_publcif_datablock.id {6298b505-3b19-4a0a-82e7-a8d891778541}

loop_
_symmetry_equiv_pos_as_xyz
x,y,z
x+1/2,-y+1/2,-z
-x,y+1/2,-z+1/2
-x+1/2,-y,z+1/2
y,z,x
-y+1/2,-z,x+1/2
y+1/2,-z+1/2,-x
-y,z+1/2,-x+1/2
z,x,y
-z,x+1/2,-y+1/2
-z+1/2,-x,y+1/2
z+1/2,-x+1/2,-y
y+1/4,x+1/4,z+1/4
-y+3/4,x+3/4,-z+1/4
y+3/4,-x+1/4,-z+3/4
-y+1/4,-x+3/4,z+3/4
z+1/4,y+1/4,x+1/4
-z+1/4,-y+3/4,x+3/4
-z+3/4,y+3/4,-x+1/4
z+3/4,-y+1/4,-x+3/4
x+1/4,z+1/4,y+1/4
x+3/4,-z+1/4,-y+3/4
-x+1/4,-z+3/4,y+3/4
-x+3/4,z+3/4,-y+1/4
-x,-y,-z
-x+1/2,y+1/2,z
x,-y+1/2,z+1/2
x+1/2,y,-z+1/2
-y,-z,-x
y+1/2,z,-x+1/2
-y+1/2,z+1/2,x
y,-z+1/2,x+1/2
-z,-x,-y
z,-x+1/2,y+1/2
z+1/2,x,-y+1/2
-z+1/2,x+1/2,y
-y+3/4,-x+3/4,-z+3/4
y+1/4,-x+1/4,z+3/4
-y+1/4,x+3/4,z+1/4
y+3/4,x+1/4,-z+1/4
-z+3/4,-y+3/4,-x+3/4
z+3/4,y+1/4,-x+1/4
z+1/4,-y+1/4,x+3/4
-z+1/4,y+3/4,x+1/4
-x+3/4,-z+3/4,-y+3/4
-x+1/4,z+3/4,y+1/4
x+3/4,z+1/4,-y+1/4
x+1/4,-z+1/4,y+3/4
x+1/2,y+1/2,z+1/2
x,-y,-z+1/2
-x+1/2,y,-z
-x,-y+1/2,z
y+1/2,z+1/2,x+1/2
-y,-z+1/2,x
y,-z,-x+1/2
-y+1/2,z,-x
z+1/2,x+1/2,y+1/2
-z+1/2,x,-y
-z,-x+1/2,y
z,-x,-y+1/2
y+3/4,x+3/4,z+3/4
-y+1/4,x+1/4,-z+3/4
y+1/4,-x+3/4,-z+1/4
-y+3/4,-x+1/4,z+1/4
z+3/4,y+3/4,x+3/4
-z+3/4,-y+1/4,x+1/4
-z+1/4,y+1/4,-x+3/4
z+1/4,-y+3/4,-x+1/4
x+3/4,z+3/4,y+3/4
x+1/4,-z+3/4,-y+1/4
-x+3/4,-z+1/4,y+1/4
-x+1/4,z+1/4,-y+3/4
-x+1/2,-y+1/2,-z+1/2
-x,y,z+1/2
x+1/2,-y,z
x,y+1/2,-z
-y+1/2,-z+1/2,-x+1/2
y,z+1/2,-x
-y,z,x+1/2
y+1/2,-z,x
-z+1/2,-x+1/2,-y+1/2
z+1/2,-x,y
z,x+1/2,-y
-z,x,y+1/2
-y+1/4,-x+1/4,-z+1/4
y+3/4,-x+3/4,z+1/4
-y+3/4,x+1/4,z+3/4
y+1/4,x+3/4,-z+3/4
-z+1/4,-y+1/4,-x+1/4
z+1/4,y+3/4,-x+3/4
z+3/4,-y+3/4,x+1/4
-z+3/4,y+1/4,x+3/4
-x+1/4,-z+1/4,-y+1/4
-x+3/4,z+1/4,y+3/4
x+1/4,z+3/4,-y+3/4
x+3/4,-z+3/4,y+1/4

loop_
_atom_site_label
_atom_site_fract_x
_atom_site_fract_y
_atom_site_fract_z
_atom_site_U_iso_or_equiv
_atom_site_occupancy
_atom_site_adp_type
_atom_site_type_symbol
K1 0.12500 0.12500 0.12500 0.112(7) 1.00000 Uiso K
Si1 0.12500 0.6649(8) 0.5851(8) 0.079(4) 0.83328 Uiso Si
Co1 0.12500 0.6649(8) 0.5851(8) 0.079(4) 0.16670 Uiso Co
O1 0.4616(14) 0.3934(9) 0.1450(11) 0.141(9) 0.99998 Uiso O

loop_
_atom_type_symbol
_atom_type_scat_Cromer_Mann_a1
_atom_type_scat_Cromer_Mann_b1
_atom_type_scat_Cromer_Mann_a2
_atom_type_scat_Cromer_Mann_b2
_atom_type_scat_Cromer_Mann_a3
_atom_type_scat_Cromer_Mann_b3
_atom_type_scat_Cromer_Mann_a4
_atom_type_scat_Cromer_Mann_b4
_atom_type_scat_Cromer_Mann_c
_atom_type_scat_dispersion_real
_atom_type_scat_dispersion_imag
_atom_type_scat_source
k 8.21860 12.79490 7.43980 0.77480 1.05190 213.18700 0.86590 41.68410 1.42280 0.36500 1.06600 International_Tables_for_Crystallography_Vol.C(1991)_Tables_6.1.1.4_and_6.1.1.5
si 6.29150 2.43860 3.03530 32.33370 1.98910 0.67850 1.54100 81.69370 1.14070 0.24400 0.33000 International_Tables_for_Crystallography_Vol.C(1991)_Tables_6.1.1.4_and_6.1.1.5
co 12.28410 4.27910 7.34090 0.27840 4.00340 13.53590 2.34880 71.16920 1.01180 -2.46400 3.60800 International_Tables_for_Crystallography_Vol.C(1991)_Tables_6.1.1.4_and_6.1.1.5
o 3.04850 13.27710 2.28680 5.70110 1.54630 0.32390 0.86700 32.90890 0.25080 0.04700 0.03200 International_Tables_for_Crystallography_Vol.C(1991)_Tables_6.1.1.4_and_6.1.1.5

loop_
_audit_conform_dict_name
_audit_conform_dict_location
cif_core.dic ftp://ftp.iucr.org/pub/cif_core.dic
cif_pd.dic ftp://ftp.iucr.org/pub/cif_pd.dic

loop_
_geom_angle_atom_site_label_1
_geom_angle_atom_site_label_2
_geom_angle_atom_site_label_3
_geom_angle
_geom_angle_site_symmetry_1
_geom_angle_site_symmetry_3
O1 Si1 O1 120.0(15) 4_565 15_465
O1 Si1 O1 107.8(15) 4_565 31_555
O1 Si1 O1 92.0(16) 4_565 96_455
O1 Si1 O1 109.2(13) 15_465 31_555
O1 Si1 O1 107.8(13) 15_465 96_455
O1 Si1 O1 120.0(16) 31_555 96_455
O1 Co1 O1 120.0(15) 4_565 15_465
O1 Co1 O1 107.8(15) 4_565 31_555
O1 Co1 O1 92.0(16) 4_565 96_455
O1 Co1 O1 109.2(13) 15_465 31_555
O1 Co1 O1 107.8(13) 15_465 96_455
O1 Co1 O1 120.0(16) 31_555 96_455
Si1 O1 Si1 135.3(10) 4_564 34_554
Si1 O1 Co1 135.3(10) 4_564 34_554
Si1 O1 Co1 135.3(10) 34_554 4_564
Co1 O1 Co1 135.3(10) 4_564 34_554

loop_
_geom_bond_atom_site_label_1
_geom_bond_atom_site_label_2
_geom_bond_distance
_geom_bond_site_symmetry_2
K1 O1 3.318(18) 14_545
K1 O1 3.318(12) 18_554
K1 O1 3.318(15) 22_455
K1 O1 3.318(13) 26_545
K1 O1 3.318(18) 30_455
K1 O1 3.318(14) 34_554
K1 O1 3.297(14) 61_444
K1 O1 3.297(18) 65_444
K1 O1 3.297(13) 69_444
K1 O1 3.297(15) 73_555
K1 O1 3.297(12) 77_555
K1 O1 3.297(18) 81_555
Si1 O1 1.610(18) 4_565
Si1 O1 1.691(16) 15_465
Si1 O1 1.691(18) 31_555
Si1 O1 1.610(18) 96_455
Co1 O1 1.610(18) 4_565
Co1 O1 1.691(16) 15_465
Co1 O1 1.691(18) 31_555
Co1 O1 1.610(18) 96_455

loop_
_pd_block_diffractogram_id
K2CoSi5O12drypd

_cod_database_fobs_code 2108251
